data_1535477
loop_
_publ_author_name
'Tillinski, R.'
'Bensch, W.'
'Rumpf, C.'

_publ_section_title
;
 Syntheses, crystal structures, and properties of new ternary
 chalcogenides of group 4 metals: Rb4 Ti3 S14, Cs4 Zr3 S14, K4 Hf3 Se14,
 and K4 Zr Hf2 Se14
;
_journal_name_full 'Zeitschrift fuer Anorganische und Allgemeine Chemie'
_journal_page_first 1405
_journal_page_last 1410
_journal_volume 627
_journal_year 2001
_chemical_formula_sum 'Hf1.981 K4 Se14.2 Zr1.019'
_chemical_name_systematic 'K4 ((Zr1.019 Hf1.981) Se14.2)'
_space_group_IT_number 15
_symmetry_space_group_name_Hall '-C 2yc'
_symmetry_space_group_name_H-M 'C 1 2/c 1'
_cell_angle_alpha 90
_cell_angle_beta 111.382
_cell_angle_gamma 90
_cell_formula_units_Z 4
_cell_length_a 22.665
_cell_length_b 8.3937
_cell_length_c 13.6052
_cell_volume 2410.145
_citation_journal_id_ASTM ZAACAB
_cod_data_source_file Tillinski_ZAACAB_2001_204.cif
_cod_data_source_block Hf1.981K4Se14.2Zr1.019
_cod_database_code 1535477

loop_
_symmetry_equiv_pos_as_xyz
x,y,z
-x,y,-z+1/2
-x,-y,-z
x,-y,z-1/2
x+1/2,y+1/2,z
-x+1/2,y+1/2,-z+1/2
-x+1/2,-y+1/2,-z
x+1/2,-y+1/2,z-1/2

loop_
_atom_site_label
_atom_site_type_symbol
_atom_site_fract_x
_atom_site_fract_y
_atom_site_fract_z
_atom_site_occupancy
_atom_site_U_iso_or_equiv
Hf3 Hf+4 0.3437 0.7335 0.0677 0.05 0.0
Hf1 Hf+4 0.5 0.76155 0.25 0.481 0.0
Se7 Se-1 0.22063 0.70603 0.11191 0.9 0.0
Zr1 Zr+4 0.5 0.76155 0.25 0.519 0.0
Hf2 Hf+4 0.3318 0.7515 0.0873 0.7 0.0
Zr3 Zr+4 0.3437 0.7335 0.0677 0.05 0.0
K1 K+1 0.69941 0.8176 0.11 1 0.0
Se2 Se-1 0.59823 0.64579 0.20483 1 0.0
Se6 Se-1 0.35258 0.43197 0.10321 1 0.0
Se8 Se-1 0.2428 0.6283 0.1101 0.1 0.0
Se4 Se-1 0.3246 1.02417 0.17404 1 0.0
Se3 Se-1 0.41605 0.99593 0.12956 1 0.0
Se9 Se-1 0.1862 0.8459 0.1381 0.1 0.0
K2 K+1 0.4294 0.2515 0.3486 1 0.0
Zr2 Zr+4 0.3318 0.7515 0.0873 0.2 0.0
Se1 Se-1 0.53745 0.85043 0.09047 1 0.0
Se5 Se-1 0.43374 0.5804 0.0733 1 0.0
